data_7249395
loop_
_publ_author_name
'Thomas, Jarrod R.'
'Mifsud, Jonathan T.'
'Sulway, Scott A.'

_publ_section_title
;
 Optimised syntheses and purifications of 3-aryl/heterocyclic dihydrobis-
 and hydrotris-(pyrazolyl)borate ligands as their alkali salts
;
_journal_issue 42
_journal_name_full 'RSC Advances'
_journal_page_first 30713
_journal_page_last 30718
_journal_paper_doi 10.1039/D4RA05723F
_journal_volume 14
_journal_year 2024
_chemical_formula_moiety 'C14 H12 B K N4 O2'
_chemical_formula_sum 'C14 H12 B K N4 O2'
_chemical_formula_weight 318.19
_space_group_crystal_system orthorhombic
_space_group_IT_number 62
_space_group_name_Hall '-P 2ac 2n'
_space_group_name_H-M_alt 'P n m a'
_atom_sites_solution_hydrogens mixed
_atom_sites_solution_primary dual
_audit_creation_date 2024-02-21
_audit_creation_method
;
Olex2 1.3
(compiled 2020.11.12 svn.r5f609507 for OlexSys, GUI svn.r6408)
;
_audit_update_record
;
2024-05-22 deposited with the CCDC.	2024-09-13 downloaded from the CCDC.
;
_cell_angle_alpha 90
_cell_angle_beta 90
_cell_angle_gamma 90
_cell_formula_units_Z 4
_cell_length_a 11.7918(6)
_cell_length_b 23.2058(13)
_cell_length_c 5.2271(3)
_cell_measurement_reflns_used 9876
_cell_measurement_temperature 100.0
_cell_measurement_theta_max 33.190
_cell_measurement_theta_min 3.877
_cell_volume 1430.33(14)
_computing_cell_refinement 'SAINT V8.40B (?, 2016)'
_computing_data_reduction 'SAINT V8.40B (?, 2016)'
_computing_molecular_graphics 'Olex2 1.3 (Dolomanov et al., 2009)'
_computing_publication_material 'Olex2 1.3 (Dolomanov et al., 2009)'
_computing_structure_refinement 'XL  (Sheldrick, 2008)'
_computing_structure_solution 'SHELXT 2018/2 (Sheldrick, 2018)'
_diffrn_ambient_temperature 100.0
_diffrn_measured_fraction_theta_full 0.995
_diffrn_measured_fraction_theta_max 0.996
_diffrn_measurement_device_type 'Bruker D8Quest'
_diffrn_radiation_type MoK\a
_diffrn_radiation_wavelength 0.71073
_diffrn_reflns_av_R_equivalents 0.0540
_diffrn_reflns_av_unetI/netI 0.0190
_diffrn_reflns_Laue_measured_fraction_full 0.995
_diffrn_reflns_Laue_measured_fraction_max 0.996
_diffrn_reflns_limit_h_max 14
_diffrn_reflns_limit_h_min -15
_diffrn_reflns_limit_k_max 30
_diffrn_reflns_limit_k_min -30
_diffrn_reflns_limit_l_max 6
_diffrn_reflns_limit_l_min -6
_diffrn_reflns_number 39510
_diffrn_reflns_point_group_measured_fraction_full 0.995
_diffrn_reflns_point_group_measured_fraction_max 0.996
_diffrn_reflns_theta_full 25.242
_diffrn_reflns_theta_max 28.263
_diffrn_reflns_theta_min 3.565
_diffrn_source_current 1.4
_diffrn_source_power 0.07
_diffrn_source_voltage 50.0
_exptl_absorpt_coefficient_mu 0.383
_exptl_absorpt_correction_T_max 0.7465
_exptl_absorpt_correction_T_min 0.6251
_exptl_absorpt_correction_type multi-scan
_exptl_absorpt_process_details
;
SADABS-2016/2 (Bruker,2016/2) was used for absorption correction.
wR2(int) was 0.1527 before and 0.0806 after correction.
The Ratio of minimum to maximum transmission is 0.8374.
The \l/2 correction factor is Not present.
;
_exptl_crystal_colour 'clear colourless'
_exptl_crystal_colour_lustre clear
_exptl_crystal_colour_primary colourless
_exptl_crystal_density_diffrn 1.478
_exptl_crystal_description prism
_exptl_crystal_F_000 656
_exptl_crystal_size_max 0.2
_exptl_crystal_size_mid 0.15
_exptl_crystal_size_min 0.1
_refine_diff_density_max 0.329
_refine_diff_density_min -0.260
_refine_diff_density_rms 0.056
_refine_ls_extinction_method none
_refine_ls_goodness_of_fit_ref 1.109
_refine_ls_hydrogen_treatment mixed
_refine_ls_matrix_type full
_refine_ls_number_parameters 109
_refine_ls_number_reflns 1797
_refine_ls_number_restraints 0
_refine_ls_restrained_S_all 1.109
_refine_ls_R_factor_all 0.0349
_refine_ls_R_factor_gt 0.0313
_refine_ls_shift/su_max 0.000
_refine_ls_shift/su_mean 0.000
_refine_ls_structure_factor_coef Fsqd
_refine_ls_weighting_details 'w=1/[\s^2^(Fo^2^)+(0.0271P)^2^+1.1930P] where P=(Fo^2^+2Fc^2^)/3'
_refine_ls_weighting_scheme calc
_refine_ls_wR_factor_gt 0.0747
_refine_ls_wR_factor_ref 0.0786
_reflns_Friedel_coverage 0.000
_reflns_number_gt 1661
_reflns_number_total 1797
_reflns_threshold_expression 'I > 2\s(I)'
_cod_data_source_file d4ra05723f2.cif
_cod_data_source_block jtm07_231109_a
_cod_database_code 7249395
_shelx_shelxl_version_number 2019/1
_shelx_space_group_comment
;
The symmetry employed for this shelxl refinement is uniquely defined
by the following loop, which should always be used as a source of
symmetry information in preference to the above space-group names.
They are only intended as comments.
;
_shelx_estimated_absorpt_t_max 0.963
_shelx_estimated_absorpt_t_min 0.927
_olex2_refinement_description
;
1. Fixed Uiso
 At 1.2 times of:
  All C(H) groups
2.a Aromatic/amide H refined with riding coordinates:
 C6(H6), C1(H1), C2(H2), C5(H5), C7(H7)
;
_olex2_submission_special_instructions 'No special instructions were received'

loop_
_space_group_symop_operation_xyz
'x, y, z'
'-x+1/2, -y, z+1/2'
'-x, y+1/2, -z'
'x+1/2, -y+1/2, -z+1/2'
'-x, -y, -z'
'x-1/2, y, -z-1/2'
'x, -y-1/2, z'
'-x-1/2, y-1/2, z-1/2'

loop_
_atom_site_label
_atom_site_type_symbol
_atom_site_fract_x
_atom_site_fract_y
_atom_site_fract_z
_atom_site_U_iso_or_equiv
_atom_site_adp_type
_atom_site_occupancy
_atom_site_site_symmetry_order
_atom_site_calc_flag
_atom_site_refinement_flags_posn
_atom_site_refinement_flags_adp
_atom_site_refinement_flags_occupancy
_atom_site_disorder_assembly
_atom_site_disorder_group
K1 K 0.26126(3) 0.250000 0.10573(7) 0.01551(11) Uani 1 2 d S T P . .
O1 O 0.16380(7) 0.37135(4) 0.25262(17) 0.01503(19) Uani 1 1 d . . . . .
N2 N 0.34809(8) 0.32051(4) 0.4937(2) 0.0139(2) Uani 1 1 d . . . . .
N1 N 0.43069(8) 0.30442(4) 0.66152(19) 0.0131(2) Uani 1 1 d . . . . .
C4 C 0.21347(10) 0.39926(5) 0.4563(2) 0.0133(2) Uani 1 1 d . . . . .
C3 C 0.30230(10) 0.36871(5) 0.5925(2) 0.0127(2) Uani 1 1 d . . . . .
C6 C 0.08639(11) 0.45920(5) 0.2814(2) 0.0181(3) Uani 1 1 d . . . . .
H6 H 0.040641 0.492063 0.248329 0.022 Uiso 1 1 calc R U . . .
C1 C 0.43623(10) 0.34171(5) 0.8605(2) 0.0145(2) Uani 1 1 d . . . . .
H1 H 0.487244 0.339293 1.000807 0.017 Uiso 1 1 calc R U . . .
C2 C 0.35494(10) 0.38390(5) 0.8246(2) 0.0147(2) Uani 1 1 d . . . . .
H2 H 0.338411 0.415836 0.932047 0.018 Uiso 1 1 calc R U . . .
C5 C 0.16860(11) 0.45290(5) 0.4818(2) 0.0177(3) Uani 1 1 d . . . . .
H5 H 0.187888 0.480754 0.607641 0.021 Uiso 1 1 calc R U . . .
C7 C 0.08686(10) 0.40926(5) 0.1492(2) 0.0167(2) Uani 1 1 d . . . . .
H7 H 0.040463 0.401395 0.004793 0.020 Uiso 1 1 calc R U . . .
B1 B 0.50329(16) 0.250000 0.6093(4) 0.0151(4) Uani 1 2 d S T P . .
H1A H 0.5316(18) 0.250000 0.397(4) 0.013(5) Uiso 1 2 d S . P . .
H1B H 0.576(2) 0.250000 0.756(5) 0.021(6) Uiso 1 2 d S . P . .

loop_
_atom_site_aniso_label
_atom_site_aniso_U_11
_atom_site_aniso_U_22
_atom_site_aniso_U_33
_atom_site_aniso_U_23
_atom_site_aniso_U_13
_atom_site_aniso_U_12
K1 0.01375(18) 0.01687(19) 0.01592(19) 0.000 -0.00253(13) 0.000
O1 0.0148(4) 0.0161(4) 0.0141(4) -0.0021(3) -0.0013(3) -0.0003(3)
N2 0.0136(4) 0.0143(5) 0.0139(5) -0.0002(4) -0.0021(4) 0.0001(4)
N1 0.0124(4) 0.0132(4) 0.0137(5) 0.0006(4) -0.0015(4) -0.0014(4)
C4 0.0129(5) 0.0155(5) 0.0117(5) -0.0010(4) 0.0009(4) -0.0027(4)
C3 0.0123(5) 0.0126(5) 0.0134(5) 0.0003(4) 0.0012(4) -0.0026(4)
C6 0.0184(6) 0.0179(6) 0.0180(6) 0.0022(5) -0.0024(5) 0.0007(4)
C1 0.0152(5) 0.0156(5) 0.0126(5) 0.0005(4) -0.0004(4) -0.0039(4)
C2 0.0163(5) 0.0151(5) 0.0126(5) -0.0011(4) 0.0013(4) -0.0021(4)
C5 0.0203(6) 0.0151(5) 0.0176(6) -0.0009(4) -0.0029(5) 0.0005(5)
C7 0.0144(5) 0.0203(6) 0.0155(6) 0.0026(5) -0.0018(4) -0.0006(4)
B1 0.0117(8) 0.0159(8) 0.0178(9) 0.000 0.0000(7) 0.000

loop_
_atom_type_symbol
_atom_type_description
_atom_type_scat_dispersion_real
_atom_type_scat_dispersion_imag
_atom_type_scat_source
C C 0.0033 0.0016 'International Tables Vol C Tables 4.2.6.8 and 6.1.1.4'
H H 0.0000 0.0000 'International Tables Vol C Tables 4.2.6.8 and 6.1.1.4'
B B 0.0013 0.0007 'International Tables Vol C Tables 4.2.6.8 and 6.1.1.4'
K K 0.2009 0.2494 'International Tables Vol C Tables 4.2.6.8 and 6.1.1.4'
N N 0.0061 0.0033 'International Tables Vol C Tables 4.2.6.8 and 6.1.1.4'
O O 0.0106 0.0060 'International Tables Vol C Tables 4.2.6.8 and 6.1.1.4'

loop_
_geom_angle_atom_site_label_1
_geom_angle_atom_site_label_2
_geom_angle_atom_site_label_3
_geom_angle
_geom_angle_site_symmetry_1
_geom_angle_site_symmetry_3
_geom_angle_publ_flag
O1 K1 O1 127.72(3) . 7_565 ?
O1 K1 N1 137.27(3) 7_565 1_554 ?
O1 K1 N1 137.27(3) . 7_564 ?
O1 K1 N1 92.88(2) . 1_554 ?
O1 K1 N1 92.88(2) 7_565 7_564 ?
O1 K1 B1 75.00(2) . 6_556 ?
O1 K1 B1 75.00(2) 7_565 6_556 ?
N2 K1 O1 118.78(3) . 7_565 ?
N2 K1 O1 118.78(3) 7_565 . ?
N2 K1 O1 55.39(3) . . ?
N2 K1 O1 55.39(3) 7_565 7_565 ?
N2 K1 N2 71.53(4) . 7_565 ?
N2 K1 N1 120.66(3) 7_565 1_554 ?
N2 K1 N1 93.69(3) 7_565 7_564 ?
N2 K1 N1 120.66(3) . 7_564 ?
N2 K1 N1 93.69(3) . 1_554 ?
N2 K1 B1 126.45(3) . 6_556 ?
N2 K1 B1 126.45(3) 7_565 6_556 ?
N1 K1 N1 44.81(4) 7_564 1_554 ?
B1 K1 N1 108.82(4) 6_556 7_564 ?
B1 K1 N1 108.82(4) 6_556 1_554 ?
C4 O1 K1 117.11(7) . . ?
C7 O1 K1 136.07(7) . . ?
C7 O1 C4 106.48(9) . . ?
N1 N2 K1 124.56(7) . . ?
C3 N2 K1 128.13(8) . . ?
C3 N2 N1 105.52(10) . . ?
N2 N1 K1 97.16(6) . 1_556 ?
N2 N1 B1 120.32(11) . . ?
C1 N1 K1 74.60(6) . 1_556 ?
C1 N1 N2 110.71(10) . . ?
C1 N1 B1 128.97(11) . . ?
B1 N1 K1 98.39(8) . 1_556 ?
O1 C4 C3 117.16(10) . . ?
C5 C4 O1 109.95(10) . . ?
C5 C4 C3 132.85(11) . . ?
N2 C3 C4 120.48(11) . . ?
N2 C3 C2 111.24(11) . . ?
C2 C3 C4 128.23(11) . . ?
C5 C6 H6 126.8 . . ?
C7 C6 H6 126.8 . . ?
C7 C6 C5 106.47(11) . . ?
K1 C1 H1 93.4 1_556 . ?
N1 C1 K1 81.54(7) . 1_556 ?
N1 C1 H1 125.8 . . ?
N1 C1 C2 108.33(10) . . ?
C2 C1 K1 94.45(7) . 1_556 ?
C2 C1 H1 125.8 . . ?
C3 C2 H2 127.9 . . ?
C1 C2 C3 104.20(11) . . ?
C1 C2 H2 127.9 . . ?
C4 C5 C6 106.55(11) . . ?
C4 C5 H5 126.7 . . ?
C6 C5 H5 126.7 . . ?
O1 C7 H7 124.7 . . ?
C6 C7 O1 110.55(11) . . ?
C6 C7 H7 124.7 . . ?
N1 B1 N1 109.13(13) . 7_565 ?
N1 B1 H1A 109.1(6) 7_565 . ?
N1 B1 H1A 109.1(6) . . ?
N1 B1 H1B 107.1(6) . . ?
N1 B1 H1B 107.1(6) 7_565 . ?
H1A B1 H1B 115.0(16) . . ?

loop_
_geom_bond_atom_site_label_1
_geom_bond_atom_site_label_2
_geom_bond_distance
_geom_bond_site_symmetry_2
_geom_bond_publ_flag
K1 O1 3.1369(9) 7_565 ?
K1 O1 3.1369(9) . ?
K1 N2 2.7997(11) . ?
K1 N2 2.7997(11) 7_565 ?
K1 N1 3.3132(11) 1_554 ?
K1 N1 3.3132(11) 7_564 ?
K1 B1 3.2431(19) 6_556 ?
O1 C4 1.3769(14) . ?
O1 C7 1.3745(15) . ?
N2 N1 1.3630(14) . ?
N2 C3 1.3451(15) . ?
N1 C1 1.3548(15) . ?
N1 B1 1.5498(15) . ?
C4 C3 1.4517(16) . ?
C4 C5 1.3590(17) . ?
C3 C2 1.4076(16) . ?
C6 H6 0.9500 . ?
C6 C5 1.4345(17) . ?
C6 C7 1.3493(18) . ?
C1 H1 0.9500 . ?
C1 C2 1.3829(17) . ?
C2 H2 0.9500 . ?
C5 H5 0.9500 . ?
C7 H7 0.9500 . ?
B1 H1A 1.16(2) . ?
B1 H1B 1.15(2) . ?

loop_
_geom_torsion_atom_site_label_1
_geom_torsion_atom_site_label_2
_geom_torsion_atom_site_label_3
_geom_torsion_atom_site_label_4
_geom_torsion
_geom_torsion_site_symmetry_1
_geom_torsion_site_symmetry_2
_geom_torsion_site_symmetry_3
_geom_torsion_site_symmetry_4
_geom_torsion_publ_flag
K1 O1 C4 C3 -3.14(13) . . . . ?
K1 O1 C4 C5 174.86(8) . . . . ?
K1 O1 C7 C6 -173.19(8) . . . . ?
K1 N2 N1 K1 -89.56(7) . . . 1_556 ?
K1 N2 N1 C1 -165.75(7) . . . . ?
K1 N2 N1 B1 14.55(14) . . . . ?
K1 N2 C3 C4 -17.37(15) . . . . ?
K1 N2 C3 C2 165.01(8) . . . . ?
K1 N1 C1 C2 -91.91(9) 1_556 . . . ?
K1 N1 B1 N1 29.34(13) 1_556 . . 7_565 ?
K1 C1 C2 C3 -82.64(8) 1_556 . . . ?
O1 C4 C3 N2 12.36(16) . . . . ?
O1 C4 C3 C2 -170.46(11) . . . . ?
O1 C4 C5 C6 -0.37(14) . . . . ?
N2 N1 C1 K1 91.95(8) . . . 1_556 ?
N2 N1 C1 C2 0.04(13) . . . . ?
N2 N1 B1 N1 -74.09(16) . . . 7_565 ?
N2 C3 C2 C1 0.11(13) . . . . ?
N1 N2 C3 C4 177.54(10) . . . . ?
N1 N2 C3 C2 -0.09(13) . . . . ?
N1 C1 C2 C3 -0.09(13) . . . . ?
C4 O1 C7 C6 -0.42(13) . . . . ?
C4 C3 C2 C1 -177.28(11) . . . . ?
C3 N2 N1 K1 76.22(8) . . . 1_556 ?
C3 N2 N1 C1 0.03(13) . . . . ?
C3 N2 N1 B1 -179.67(11) . . . . ?
C3 C4 C5 C6 177.20(13) . . . . ?
C1 N1 B1 N1 106.28(14) . . . 7_565 ?
C5 C4 C3 N2 -165.07(13) . . . . ?
C5 C4 C3 C2 12.1(2) . . . . ?
C5 C6 C7 O1 0.19(14) . . . . ?
C7 O1 C4 C3 -177.51(10) . . . . ?
C7 O1 C4 C5 0.49(13) . . . . ?
C7 C6 C5 C4 0.11(14) . . . . ?
B1 N1 C1 K1 -88.38(12) . . . 1_556 ?
B1 N1 C1 C2 179.70(12) . . . . ?
